data_2226849
loop_
_publ_author_name
'Sachdeva, Nikhil'
'Dolzhenko, Anton V.'
'Tan, Geok Kheng'
'Koh, Lip Lin'
'Chui, Wai Keung'

_publ_section_title
;
 4-Amino-2,8-dimethyl-6<i>H</i>-pyrimido[1,2-<i>a</i>][1,3,5]triazin-6-one
;
_journal_coeditor_code EZ2220
_journal_issue 8
_journal_name_full 'Acta Crystallographica Section E'
_journal_page_first o2050
_journal_paper_doi 10.1107/S1600536810027522
_journal_volume 66
_journal_year 2010
_chemical_formula_iupac 'C8 H9 N5 O'
_chemical_formula_moiety 'C8 H9 N5 O'
_chemical_formula_sum 'C8 H9 N5 O'
_chemical_formula_weight 191.20
_chemical_melting_point 545
_chemical_name_systematic
;
4-Amino-2,8-dimethyl-6<i>H</i>-pyrimido[1,2-<i>a</i>][1,3,5]triazin-6-one
;
_space_group_IT_number 33
_symmetry_cell_setting orthorhombic
_symmetry_space_group_name_Hall 'P 2c -2n'
_symmetry_space_group_name_H-M 'P n a 21'
_atom_sites_solution_hydrogens geom
_atom_sites_solution_primary direct
_atom_sites_solution_secondary difmap
_audit_creation_method SHELXL-97
_cell_angle_alpha 90.00
_cell_angle_beta 90.00
_cell_angle_gamma 90.00
_cell_formula_units_Z 4
_cell_length_a 11.1369(19)
_cell_length_b 18.913(3)
_cell_length_c 4.0311(7)
_cell_measurement_reflns_used 614
_cell_measurement_temperature 100(2)
_cell_measurement_theta_max 26.80
_cell_measurement_theta_min 2.83
_cell_volume 849.1(2)
_computing_cell_refinement 'SAINT (Bruker, 2001)'
_computing_data_collection 'SMART (Bruker, 2001)'
_computing_data_reduction 'SAINT (Bruker, 2001)'
_computing_molecular_graphics 'SHELXTL (Sheldrick, 2008)'
_computing_publication_material 'SHELXTL (Sheldrick, 2008)'
_computing_structure_refinement 'SHELXL97 (Sheldrick, 2008)'
_computing_structure_solution 'SHELXS97 (Sheldrick, 2008)'
_diffrn_ambient_temperature 100(2)
_diffrn_measured_fraction_theta_full 0.999
_diffrn_measured_fraction_theta_max 0.999
_diffrn_measurement_device_type 'Bruker SMART APEX CCD'
_diffrn_measurement_method '\f and \w'
_diffrn_radiation_monochromator graphite
_diffrn_radiation_source 'fine-focus sealed tube'
_diffrn_radiation_type MoK\a
_diffrn_radiation_wavelength 0.71073
_diffrn_reflns_av_R_equivalents 0.0503
_diffrn_reflns_av_sigmaI/netI 0.0376
_diffrn_reflns_limit_h_max 14
_diffrn_reflns_limit_h_min -13
_diffrn_reflns_limit_k_max 22
_diffrn_reflns_limit_k_min -24
_diffrn_reflns_limit_l_max 4
_diffrn_reflns_limit_l_min -5
_diffrn_reflns_number 5774
_diffrn_reflns_theta_full 27.49
_diffrn_reflns_theta_max 27.49
_diffrn_reflns_theta_min 2.15
_diffrn_standards_number 0
_exptl_absorpt_coefficient_mu 0.107
_exptl_absorpt_correction_T_max 0.9936
_exptl_absorpt_correction_T_min 0.9383
_exptl_absorpt_correction_type multi-scan
_exptl_absorpt_process_details '(SADABS; Sheldrick, 2001)'
_exptl_crystal_colour Colourless
_exptl_crystal_density_diffrn 1.496
_exptl_crystal_density_method 'not measured'
_exptl_crystal_description Needle
_exptl_crystal_F_000 400
_exptl_crystal_size_max 0.60
_exptl_crystal_size_mid 0.08
_exptl_crystal_size_min 0.06
_refine_diff_density_max 0.334
_refine_diff_density_min -0.251
_refine_ls_extinction_method none
_refine_ls_goodness_of_fit_ref 1.145
_refine_ls_hydrogen_treatment mixed
_refine_ls_matrix_type full
_refine_ls_number_parameters 137
_refine_ls_number_reflns 1119
_refine_ls_number_restraints 1
_refine_ls_restrained_S_all 1.144
_refine_ls_R_factor_all 0.0588
_refine_ls_R_factor_gt 0.0527
_refine_ls_shift/su_max 0.000
_refine_ls_shift/su_mean 0.000
_refine_ls_structure_factor_coef Fsqd
_refine_ls_weighting_details 'calc w=1/[\s^2^(Fo^2^)+(0.0530P)^2^+0.4545P] where P=(Fo^2^+2Fc^2^)/3'
_refine_ls_weighting_scheme calc
_refine_ls_wR_factor_gt 0.1137
_refine_ls_wR_factor_ref 0.1169
_reflns_number_gt 1019
_reflns_number_total 1119
_reflns_threshold_expression I>2\s(I)
_cod_data_source_file ez2220.cif
_cod_data_source_block I
_cod_original_cell_volume 849.1(3)
_cod_database_code 2226849
_cod_database_fobs_code 2226849

loop_
_symmetry_equiv_pos_as_xyz
'x, y, z'
'-x, -y, z+1/2'
'x+1/2, -y+1/2, z'
'-x+1/2, y+1/2, z+1/2'

loop_
_atom_site_type_symbol
_atom_site_label
_atom_site_fract_x
_atom_site_fract_y
_atom_site_fract_z
_atom_site_U_iso_or_equiv
_atom_site_adp_type
_atom_site_calc_flag
_atom_site_refinement_flags
_atom_site_occupancy
_atom_site_disorder_assembly
_atom_site_disorder_group
O O1 0.61240(19) 0.88225(11) -0.2411(7) 0.0229(6) Uani d . 1 . .
N N1 0.3706(2) 0.71578(13) 0.3214(8) 0.0145(6) Uani d . 1 . .
N N2 0.5341(2) 0.67258(13) -0.0011(7) 0.0137(6) Uani d . 1 . .
N N3 0.4963(2) 0.79702(13) 0.0265(7) 0.0119(5) Uani d . 1 . .
N N4 0.3255(2) 0.83294(13) 0.3415(7) 0.0138(6) Uani d . 1 . .
N N5 0.6531(2) 0.74865(15) -0.2904(7) 0.0154(6) Uani d . 1 . .
H H51 0.673(3) 0.793(2) -0.326(11) 0.018(9) Uiso d . 1 . .
H H52 0.689(3) 0.7098(19) -0.349(11) 0.019(9) Uiso d . 1 . .
C C1 0.4393(3) 0.66472(15) 0.2008(8) 0.0134(6) Uani d . 1 . .
C C2 0.5625(2) 0.73778(15) -0.0888(8) 0.0128(6) Uani d . 1 . .
C C3 0.3965(2) 0.78262(15) 0.2314(8) 0.0121(6) Uani d . 1 . .
C C4 0.3465(2) 0.90073(15) 0.2475(9) 0.0139(6) Uani d . 1 . .
C C5 0.4418(3) 0.91978(16) 0.0552(8) 0.0147(6) Uani d . 1 . .
H H5 0.4531 0.9683 0.0019 0.018 Uiso calc R 1 . .
C C6 0.5246(3) 0.86906(15) -0.0674(8) 0.0155(7) Uani d . 1 . .
C C7 0.4091(3) 0.59100(15) 0.3046(10) 0.0191(7) Uani d . 1 . .
H H7A 0.4559 0.5784 0.5017 0.029 Uiso calc R 1 . .
H H7B 0.4282 0.5582 0.1239 0.029 Uiso calc R 1 . .
H H7C 0.3232 0.5880 0.3562 0.029 Uiso calc R 1 . .
C C8 0.2543(3) 0.95324(15) 0.3617(9) 0.0182(7) Uani d . 1 . .
H H8A 0.1796 0.9460 0.2381 0.027 Uiso calc R 1 . .
H H8B 0.2840 1.0013 0.3224 0.027 Uiso calc R 1 . .
H H8C 0.2392 0.9467 0.5992 0.027 Uiso calc R 1 . .

loop_
_atom_site_aniso_label
_atom_site_aniso_U_11
_atom_site_aniso_U_22
_atom_site_aniso_U_33
_atom_site_aniso_U_12
_atom_site_aniso_U_13
_atom_site_aniso_U_23
O1 0.0225(11) 0.0152(11) 0.0310(14) -0.0048(8) 0.0116(12) 0.0017(11)
N1 0.0125(11) 0.0128(12) 0.0183(14) -0.0008(9) 0.0027(11) 0.0007(11)
N2 0.0132(11) 0.0131(13) 0.0149(13) -0.0011(9) -0.0009(11) -0.0029(11)
N3 0.0101(10) 0.0113(12) 0.0144(13) -0.0013(8) 0.0024(10) -0.0011(10)
N4 0.0116(10) 0.0137(12) 0.0162(13) -0.0004(9) 0.0017(11) -0.0011(11)
N5 0.0139(12) 0.0123(13) 0.0200(15) 0.0017(10) 0.0064(12) -0.0007(12)
C1 0.0124(12) 0.0152(14) 0.0126(15) -0.0014(11) -0.0034(12) -0.0002(13)
C2 0.0101(12) 0.0167(15) 0.0114(14) 0.0023(11) -0.0002(12) -0.0034(13)
C3 0.0108(12) 0.0161(14) 0.0096(14) -0.0022(10) 0.0013(12) -0.0003(13)
C4 0.0142(13) 0.0136(14) 0.0139(15) -0.0001(10) -0.0048(12) -0.0030(14)
C5 0.0190(14) 0.0085(14) 0.0165(16) -0.0027(11) -0.0031(13) -0.0007(12)
C6 0.0156(13) 0.0122(15) 0.0187(17) -0.0050(11) -0.0018(13) 0.0009(13)
C7 0.0215(14) 0.0126(14) 0.0232(18) -0.0004(11) 0.0046(15) 0.0005(13)
C8 0.0182(13) 0.0154(15) 0.0209(16) 0.0021(11) 0.0018(13) -0.0010(14)

loop_
_atom_type_symbol
_atom_type_description
_atom_type_scat_dispersion_real
_atom_type_scat_dispersion_imag
_atom_type_scat_source
C C 0.0033 0.0016 'International Tables Vol C Tables 4.2.6.8 and 6.1.1.4'
H H 0.0000 0.0000 'International Tables Vol C Tables 4.2.6.8 and 6.1.1.4'
N N 0.0061 0.0033 'International Tables Vol C Tables 4.2.6.8 and 6.1.1.4'
O O 0.0106 0.0060 'International Tables Vol C Tables 4.2.6.8 and 6.1.1.4'

loop_
_geom_angle_atom_site_label_1
_geom_angle_atom_site_label_2
_geom_angle_atom_site_label_3
_geom_angle_site_symmetry_1
_geom_angle_site_symmetry_3
_geom_angle
_geom_angle_publ_flag
C1 N1 C3 . . 117.5(3) ?
C2 N2 C1 . . 117.0(2) ?
C3 N3 C2 . . 116.6(2) ?
C3 N3 C6 . . 120.4(2) ?
C2 N3 C6 . . 122.9(2) ?
C3 N4 C4 . . 119.1(3) ?
C2 N5 H51 . . 116(2) ?
C2 N5 H52 . . 113(2) ?
H51 N5 H52 . . 130(3) ?
N1 C1 N2 . . 126.6(3) ?
N1 C1 C7 . . 116.6(3) ?
N2 C1 C7 . . 116.8(3) ?
N5 C2 N2 . . 119.7(3) ?
N5 C2 N3 . . 118.6(3) ?
N2 C2 N3 . . 121.6(3) ?
N4 C3 N1 . . 117.4(3) ?
N4 C3 N3 . . 122.1(3) ?
N1 C3 N3 . . 120.5(3) ?
N4 C4 C5 . . 122.9(3) ?
N4 C4 C8 . . 114.9(3) ?
C5 C4 C8 . . 122.2(3) ?
C4 C5 C6 . . 121.7(3) ?
C4 C5 H5 . . 119.2 ?
C6 C5 H5 . . 119.2 ?
O1 C6 C5 . . 125.3(3) ?
O1 C6 N3 . . 120.9(3) ?
C5 C6 N3 . . 113.8(3) ?
C1 C7 H7A . . 109.5 ?
C1 C7 H7B . . 109.5 ?
H7A C7 H7B . . 109.5 ?
C1 C7 H7C . . 109.5 ?
H7A C7 H7C . . 109.5 ?
H7B C7 H7C . . 109.5 ?
C4 C8 H8A . . 109.5 ?
C4 C8 H8B . . 109.5 ?
H8A C8 H8B . . 109.5 ?
C4 C8 H8C . . 109.5 ?
H8A C8 H8C . . 109.5 ?
H8B C8 H8C . . 109.5 ?

loop_
_geom_bond_atom_site_label_1
_geom_bond_atom_site_label_2
_geom_bond_site_symmetry_2
_geom_bond_distance
_geom_bond_publ_flag
O1 C6 . 1.228(4) ?
N1 C1 . 1.324(4) ?
N1 C3 . 1.346(4) ?
N2 C2 . 1.321(4) ?
N2 C1 . 1.342(4) ?
N3 C3 . 1.411(4) ?
N3 C2 . 1.420(4) ?
N3 C6 . 1.449(4) ?
N4 C3 . 1.314(4) ?
N4 C4 . 1.357(4) ?
N5 C2 . 1.311(4) ?
N5 H51 . 0.89(4) ?
N5 H52 . 0.87(4) ?
C1 C7 . 1.494(4) ?
C4 C5 . 1.363(4) ?
C4 C8 . 1.501(4) ?
C5 C6 . 1.420(4) ?
C5 H5 . 0.9500 ?
C7 H7A . 0.9800 ?
C7 H7B . 0.9800 ?
C7 H7C . 0.9800 ?
C8 H8A . 0.9800 ?
C8 H8B . 0.9800 ?
C8 H8C . 0.9800 ?

loop_
_geom_hbond_atom_site_label_D
_geom_hbond_atom_site_label_H
_geom_hbond_atom_site_label_A
_geom_hbond_site_symmetry_A
_geom_hbond_distance_DH
_geom_hbond_distance_HA
_geom_hbond_distance_DA
_geom_hbond_angle_DHA
N5 H51 O1 . 0.89(4) 1.84(4) 2.575(3) 139(3)
N5 H51 N1 3_564 0.89(4) 2.63(4) 2.961(4) 103(3)
N5 H52 N4 3_564 0.87(4) 2.12(4) 2.876(4) 144(3)

loop_
_geom_torsion_atom_site_label_1
_geom_torsion_atom_site_label_2
_geom_torsion_atom_site_label_3
_geom_torsion_atom_site_label_4
_geom_torsion_site_symmetry_1
_geom_torsion_site_symmetry_2
_geom_torsion_site_symmetry_3
_geom_torsion_site_symmetry_4
_geom_torsion
_geom_torsion_publ_flag
C3 N1 C1 N2 . . . . 0.9(5) ?
C3 N1 C1 C7 . . . . 179.8(3) ?
C2 N2 C1 N1 . . . . 0.2(5) ?
C2 N2 C1 C7 . . . . -178.8(3) ?
C1 N2 C2 N5 . . . . -178.8(3) ?
C1 N2 C2 N3 . . . . 0.4(4) ?
C3 N3 C2 N5 . . . . 177.4(3) ?
C6 N3 C2 N5 . . . . -0.3(4) ?
C3 N3 C2 N2 . . . . -1.8(4) ?
C6 N3 C2 N2 . . . . -179.5(3) ?
C4 N4 C3 N1 . . . . -177.9(3) ?
C4 N4 C3 N3 . . . . 2.0(4) ?
C1 N1 C3 N4 . . . . 177.5(3) ?
C1 N1 C3 N3 . . . . -2.4(4) ?
C2 N3 C3 N4 . . . . -177.1(3) ?
C6 N3 C3 N4 . . . . 0.7(4) ?
C2 N3 C3 N1 . . . . 2.8(4) ?
C6 N3 C3 N1 . . . . -179.4(3) ?
C3 N4 C4 C5 . . . . -3.2(5) ?
C3 N4 C4 C8 . . . . 174.9(3) ?
N4 C4 C5 C6 . . . . 1.6(5) ?
C8 C4 C5 C6 . . . . -176.3(3) ?
C4 C5 C6 O1 . . . . -179.9(3) ?
C4 C5 C6 N3 . . . . 1.0(4) ?
C3 N3 C6 O1 . . . . 178.8(3) ?
C2 N3 C6 O1 . . . . -3.6(4) ?
C3 N3 C6 C5 . . . . -2.1(4) ?
C2 N3 C6 C5 . . . . 175.5(3) ?

loop_
_cod_related_entry_id
_cod_related_entry_database
_cod_related_entry_code
1 ChemSpider 26000886
